data_7120994
loop_
_publ_author_name
'Roy, Matthew M. D.'
'Ferguson, Michael J.'
'McDonald, Robert'
'Rivard, Eric'

_publ_section_title
;
 Approaching monocoordination at a silver(i) cation.
;
_journal_issue 5
_journal_name_full 'Chemical communications (Cambridge, England)'
_journal_page_first 483
_journal_page_last 486
_journal_paper_doi 10.1039/c7cc08418h
_journal_volume 54
_journal_year 2018
_chemical_formula_moiety 'C32 H12 B F24, C50 H44 Ag N2, 1.5(C9 H12)'
_chemical_formula_sum 'C95.5 H74 Ag B F24 N2'
_chemical_formula_weight 1824.24
_space_group_crystal_system triclinic
_space_group_IT_number 2
_space_group_name_Hall '-P 1'
_space_group_name_H-M_alt 'P -1'
_symmetry_space_group_name_Hall '-P 1'
_symmetry_space_group_name_H-M 'P -1'
_atom_sites_solution_hydrogens geom
_audit_creation_method SHELXL-2016/6
_audit_update_record
;
2017-10-31 deposited with the CCDC.
2017-12-14 downloaded from the CCDC.
;
_cell_angle_alpha 93.9117(15)
_cell_angle_beta 100.4578(16)
_cell_angle_gamma 99.6917(14)
_cell_formula_units_Z 2
_cell_length_a 13.0012(3)
_cell_length_b 16.8587(4)
_cell_length_c 20.2367(5)
_cell_measurement_reflns_used 9851
_cell_measurement_temperature 173(2)
_cell_measurement_theta_max 72.85
_cell_measurement_theta_min 3.52
_cell_volume 4277.23(18)
_computing_cell_refinement 'Bruker SAINT'
_computing_data_collection 'Bruker APEX2'
_computing_data_reduction 'Bruker SAINT'
_computing_molecular_graphics 'Bruker SHELXTL'
_computing_publication_material 'Bruker SHELXTL'
_computing_structure_refinement 'SHELXL-2016/6 (Sheldrick, 2016)'
_computing_structure_solution 'SHELXT-2014 (Sheldrick, 2015)'
_diffrn_ambient_temperature 173(2)
_diffrn_measured_fraction_theta_full 0.968
_diffrn_measured_fraction_theta_max 0.959
_diffrn_measurement_device_type 'Bruker APEX-II CCD'
_diffrn_measurement_method '\f and \w scans'
_diffrn_radiation_type CuK\a
_diffrn_radiation_wavelength 1.54178
_diffrn_reflns_av_R_equivalents 0.0344
_diffrn_reflns_av_unetI/netI 0.0466
_diffrn_reflns_Laue_measured_fraction_full 0.968
_diffrn_reflns_Laue_measured_fraction_max 0.959
_diffrn_reflns_limit_h_max 16
_diffrn_reflns_limit_h_min -16
_diffrn_reflns_limit_k_max 20
_diffrn_reflns_limit_k_min -21
_diffrn_reflns_limit_l_max 24
_diffrn_reflns_limit_l_min -25
_diffrn_reflns_number 30571
_diffrn_reflns_point_group_measured_fraction_full 0.968
_diffrn_reflns_point_group_measured_fraction_max 0.959
_diffrn_reflns_theta_full 67.679
_diffrn_reflns_theta_max 74.037
_diffrn_reflns_theta_min 2.232
_exptl_absorpt_coefficient_mu 2.767
_exptl_absorpt_correction_T_max 0.9851
_exptl_absorpt_correction_T_min 0.4537
_exptl_absorpt_correction_type numerical
_exptl_absorpt_process_details 'SADABS 2016/2 (Krause et al., 2015)'
_exptl_crystal_colour colourless
_exptl_crystal_density_diffrn 1.416
_exptl_crystal_description plate
_exptl_crystal_F_000 1858
_exptl_crystal_size_max 0.464
_exptl_crystal_size_mid 0.277
_exptl_crystal_size_min 0.028
_refine_diff_density_max 0.825
_refine_diff_density_min -0.909
_refine_diff_density_rms 0.075
_refine_ls_extinction_method none
_refine_ls_goodness_of_fit_ref 1.046
_refine_ls_hydrogen_treatment constr
_refine_ls_matrix_type full
_refine_ls_number_parameters 1151
_refine_ls_number_reflns 16677
_refine_ls_number_restraints 18
_refine_ls_restrained_S_all 1.046
_refine_ls_R_factor_all 0.0681
_refine_ls_R_factor_gt 0.0581
_refine_ls_shift/su_max 0.001
_refine_ls_shift/su_mean 0.000
_refine_ls_structure_factor_coef Fsqd
_refine_ls_weighting_details 'w=1/[\s^2^(Fo^2^)+(0.1181P)^2^+1.3067P] where P=(Fo^2^+2Fc^2^)/3'
_refine_ls_weighting_scheme calc
_refine_ls_wR_factor_gt 0.1707
_refine_ls_wR_factor_ref 0.1820
_reflns_Friedel_coverage 0.000
_reflns_number_gt 13630
_reflns_number_total 16677
_reflns_threshold_expression 'I > 2\s(I)'
_cod_data_source_file c7cc08418h2.cif
_cod_data_source_block riv17c8
_cod_depositor_comments 'Adding full bibliography for 7120993--7120998.cif.'
_cod_original_formula_sum 'C95.50 H74 Ag B F24 N2'
_cod_database_code 7120994
_shelx_shelxl_version_number 2016/6
_shelx_space_group_comment
; 
The symmetry employed for this shelxl refinement is uniquely defined 
by the following loop, which should always be used as a source of 
symmetry information in preference to the above space-group names. 
They are only intended as comments. 
;
_shelx_estimated_absorpt_t_min 0.360
_shelx_estimated_absorpt_t_max 0.927

loop_
_space_group_symop_operation_xyz
'x, y, z'
'-x, -y, -z'

loop_
_atom_site_label
_atom_site_type_symbol
_atom_site_fract_x
_atom_site_fract_y
_atom_site_fract_z
_atom_site_U_iso_or_equiv
_atom_site_adp_type
_atom_site_occupancy
_atom_site_site_symmetry_order
_atom_site_calc_flag
_atom_site_refinement_flags_posn
_atom_site_refinement_flags_adp
_atom_site_refinement_flags_occupancy
_atom_site_disorder_assembly
_atom_site_disorder_group
Ag Ag -0.04521(2) 0.32069(2) 0.26366(2) 0.05654(10) Uani 1 1 d . . . . .
N1 N 0.12160(17) 0.30133(13) 0.38953(12) 0.0344(4) Uani 1 1 d . . . . .
N2 N 0.14719(19) 0.23080(14) 0.30381(13) 0.0410(5) Uani 1 1 d . . . . .
C1 C 0.0837(2) 0.28068(16) 0.32279(15) 0.0376(5) Uani 1 1 d . . . . .
C2 C 0.2074(2) 0.26453(17) 0.41225(15) 0.0418(6) Uani 1 1 d . . . . .
H2 H 0.247228 0.269535 0.457087 0.050 Uiso 1 1 calc R U . . .
C3 C 0.2232(2) 0.22049(19) 0.35843(16) 0.0464(6) Uani 1 1 d . . . . .
H3 H 0.276469 0.188312 0.357918 0.056 Uiso 1 1 calc R U . . .
C4 C 0.07488(18) 0.35766(14) 0.43108(14) 0.0324(5) Uani 1 1 d . . . . .
C5 C 0.1185(2) 0.17837(17) 0.23724(16) 0.0436(6) Uani 1 1 d . . . . .
C11 C 0.07764(19) 0.43567(15) 0.39466(14) 0.0343(5) Uani 1 1 d . . . . .
C12 C 0.1723(2) 0.46850(18) 0.37443(17) 0.0444(6) Uani 1 1 d . . . . .
H12 H 0.232270 0.442713 0.383373 0.053 Uiso 1 1 calc R U . . .
C13 C 0.1792(3) 0.5381(2) 0.34159(19) 0.0508(7) Uani 1 1 d . . . . .
H13 H 0.243631 0.559501 0.328059 0.061 Uiso 1 1 calc R U . . .
C14 C 0.0925(3) 0.57672(18) 0.32829(18) 0.0490(7) Uani 1 1 d . . . . .
H14 H 0.097549 0.624680 0.306083 0.059 Uiso 1 1 calc R U . . .
C15 C -0.0010(2) 0.54475(17) 0.34767(17) 0.0457(6) Uani 1 1 d . . . . .
H15 H -0.060585 0.570895 0.338667 0.055 Uiso 1 1 calc R U . . .
C16 C -0.0089(2) 0.47431(15) 0.38041(14) 0.0369(5) Uani 1 1 d . . . . .
H16 H -0.073980 0.452657 0.393026 0.044 Uiso 1 1 calc R U . . .
C21 C 0.14194(18) 0.37277(15) 0.50338(14) 0.0338(5) Uani 1 1 d . . . . .
C22 C 0.1356(2) 0.30954(17) 0.54497(15) 0.0403(6) Uani 1 1 d . . . . .
H22 H 0.090839 0.259025 0.527982 0.048 Uiso 1 1 calc R U . . .
C23 C 0.1935(2) 0.31980(19) 0.61026(16) 0.0447(6) Uani 1 1 d . . . . .
H23 H 0.188825 0.276234 0.637630 0.054 Uiso 1 1 calc R U . . .
C24 C 0.2585(2) 0.3934(2) 0.63612(16) 0.0467(6) Uani 1 1 d . . . . .
H24 H 0.298881 0.400330 0.680901 0.056 Uiso 1 1 calc R U . . .
C25 C 0.2640(2) 0.45688(18) 0.59589(16) 0.0434(6) Uani 1 1 d . . . . .
H25 H 0.307350 0.507742 0.613499 0.052 Uiso 1 1 calc R U . . .
C26 C 0.20630(19) 0.44641(15) 0.52984(15) 0.0367(5) Uani 1 1 d . . . . .
H26 H 0.211056 0.490123 0.502631 0.044 Uiso 1 1 calc R U . . .
C31 C -0.03863(19) 0.31791(15) 0.43682(14) 0.0356(5) Uani 1 1 d . . . . .
C32 C -0.0895(2) 0.24162(16) 0.40608(17) 0.0456(6) Uani 1 1 d . . . . .
H32 H -0.055190 0.211678 0.378120 0.055 Uiso 1 1 calc R U . . .
C33 C -0.1904(3) 0.20899(19) 0.4161(2) 0.0579(8) Uani 1 1 d . . . . .
H33 H -0.224906 0.157144 0.394349 0.070 Uiso 1 1 calc R U . . .
C34 C -0.2413(3) 0.2512(2) 0.4574(2) 0.0573(8) Uani 1 1 d . . . . .
H34 H -0.310427 0.228702 0.463755 0.069 Uiso 1 1 calc R U . . .
C35 C -0.1908(2) 0.32592(19) 0.48916(18) 0.0473(7) Uani 1 1 d . . . . .
H35 H -0.225022 0.355164 0.517655 0.057 Uiso 1 1 calc R U . . .
C36 C -0.0901(2) 0.35872(16) 0.47974(15) 0.0396(6) Uani 1 1 d . . . . .
H36 H -0.055287 0.409834 0.502820 0.048 Uiso 1 1 calc R U . . .
C41 C 0.1115(3) 0.23012(19) 0.17790(16) 0.0469(6) Uani 1 1 d . . . . .
C42 C 0.1484(3) 0.3132(2) 0.18486(18) 0.0545(8) Uani 1 1 d . . . . .
H42 H 0.173830 0.341317 0.228655 0.065 Uiso 1 1 calc R U . . .
C43 C 0.1484(4) 0.3556(2) 0.1281(2) 0.0673(10) Uani 1 1 d . . . . .
H43 H 0.174068 0.412313 0.133310 0.081 Uiso 1 1 calc R U . . .
C44 C 0.1112(4) 0.3154(3) 0.0642(2) 0.0790(13) Uani 1 1 d . . . . .
H44 H 0.109521 0.344596 0.025573 0.095 Uiso 1 1 calc R U . . .
C45 C 0.0767(4) 0.2333(3) 0.0566(2) 0.0741(11) Uani 1 1 d . . . . .
H45 H 0.051314 0.205615 0.012642 0.089 Uiso 1 1 calc R U . . .
C46 C 0.0787(3) 0.1903(2) 0.11267(18) 0.0589(8) Uani 1 1 d . . . . .
H46 H 0.057447 0.133148 0.106702 0.071 Uiso 1 1 calc R U . . .
C51 C 0.2107(3) 0.1326(2) 0.23224(16) 0.0504(7) Uani 1 1 d . . . . .
C52 C 0.3097(3) 0.1771(2) 0.2301(2) 0.0610(9) Uani 1 1 d . . . . .
H52 H 0.319610 0.234388 0.232587 0.073 Uiso 1 1 calc R U . . .
C53 C 0.3945(4) 0.1384(3) 0.2243(2) 0.0731(11) Uani 1 1 d . . . . .
H53 H 0.462065 0.169541 0.222983 0.088 Uiso 1 1 calc R U . . .
C54 C 0.3815(4) 0.0554(3) 0.2205(2) 0.0773(13) Uani 1 1 d . . . . .
H54 H 0.440139 0.029532 0.217333 0.093 Uiso 1 1 calc R U . . .
C55 C 0.2847(4) 0.0105(3) 0.2213(2) 0.0778(13) Uani 1 1 d . . . . .
H55 H 0.275771 -0.046788 0.218229 0.093 Uiso 1 1 calc R U . . .
C56 C 0.1966(4) 0.0486(2) 0.2267(2) 0.0634(9) Uani 1 1 d . . . . .
H56 H 0.128745 0.017046 0.226427 0.076 Uiso 1 1 calc R U . . .
C61 C 0.0135(3) 0.12244(18) 0.24182(18) 0.0505(7) Uani 1 1 d . . . . .
C62 C -0.0819(3) 0.1220(2) 0.1987(2) 0.0666(10) Uani 1 1 d . . . . .
H62 H -0.084031 0.154429 0.162132 0.080 Uiso 1 1 calc R U . . .
C63 C -0.1758(4) 0.0737(3) 0.2087(3) 0.0881(15) Uani 1 1 d . . . . .
H63 H -0.240782 0.073361 0.178269 0.106 Uiso 1 1 calc R U . . .
C64 C -0.1752(5) 0.0272(3) 0.2616(3) 0.0932(17) Uani 1 1 d . . . . .
H64 H -0.239211 -0.005434 0.267711 0.112 Uiso 1 1 calc R U . . .
C65 C -0.0817(5) 0.0282(3) 0.3055(3) 0.0818(13) Uani 1 1 d . . . . .
H65 H -0.080921 -0.003497 0.342566 0.098 Uiso 1 1 calc R U . . .
C66 C 0.0124(4) 0.0754(2) 0.2964(2) 0.0651(9) Uani 1 1 d . . . . .
H66 H 0.076740 0.075787 0.327512 0.078 Uiso 1 1 calc R U . . .
C71 C -0.2535(3) 0.3179(3) 0.2205(3) 0.0778(13) Uani 1 1 d . . . . .
C72 C -0.1787(4) 0.3862(3) 0.2144(3) 0.0802(14) Uani 1 1 d . . . . .
H72 H -0.184412 0.438094 0.239260 0.096 Uiso 1 1 calc R U . . .
C73 C -0.1332(4) 0.3929(3) 0.1568(3) 0.0834(14) Uani 1 1 d . . . . .
C74 C -0.1606(4) 0.3285(3) 0.1053(3) 0.0837(13) Uani 1 1 d . . . . .
H74 H -0.128986 0.331572 0.066572 0.100 Uiso 1 1 calc R U . . .
C75 C -0.2342(4) 0.2602(3) 0.1109(3) 0.0753(12) Uani 1 1 d . . . . .
C76 C -0.2789(4) 0.2564(3) 0.1679(3) 0.0804(13) Uani 1 1 d . . . . .
H76 H -0.329334 0.209722 0.171091 0.096 Uiso 1 1 calc R U . . .
C77 C -0.3071(5) 0.3163(4) 0.2799(3) 0.1043(19) Uani 1 1 d . . . . .
H77A H -0.257768 0.346550 0.319549 0.125 Uiso 1 1 calc R U . . .
H77B H -0.328161 0.260194 0.289099 0.125 Uiso 1 1 calc R U . . .
H77C H -0.370325 0.341230 0.270160 0.125 Uiso 1 1 calc R U . . .
C78 C -0.0603(5) 0.4692(3) 0.1476(4) 0.113(2) Uani 1 1 d . . . . .
H78A H -0.073154 0.514715 0.175796 0.136 Uiso 1 1 calc R U . . .
H78B H -0.074283 0.479736 0.100085 0.136 Uiso 1 1 calc R U . . .
H78C H 0.013877 0.462689 0.160972 0.136 Uiso 1 1 calc R U . . .
C79 C -0.2653(6) 0.1920(4) 0.0547(3) 0.108(2) Uani 1 1 d . . . . .
H79A H -0.203770 0.166360 0.051497 0.130 Uiso 1 1 calc R U . . .
H79B H -0.288981 0.213415 0.011826 0.130 Uiso 1 1 calc R U . . .
H79C H -0.323213 0.151824 0.064112 0.130 Uiso 1 1 calc R U . . .
F101 F 0.47294(19) -0.14191(11) 0.62244(11) 0.0628(5) Uani 1 1 d . . . . .
F102 F 0.47243(18) -0.12115(11) 0.51927(11) 0.0605(5) Uani 1 1 d . . . . .
F103 F 0.60827(16) -0.06880(12) 0.59624(16) 0.0758(7) Uani 1 1 d . . . . .
F104 F 0.13402(17) -0.01017(15) 0.52302(16) 0.0816(8) Uani 1 1 d . . . . .
F105 F 0.14885(19) 0.10858(17) 0.56502(19) 0.0979(10) Uani 1 1 d . . . . .
F106 F 0.1978(2) 0.0857(3) 0.47222(19) 0.1412(19) Uani 1 1 d . . . . .
F111 F 0.41630(15) 0.39729(12) 0.46865(11) 0.0551(5) Uani 1 1 d . . . . .
F112 F 0.58376(16) 0.41054(15) 0.47579(12) 0.0684(6) Uani 1 1 d . . . . .
F113 F 0.4855(2) 0.29155(13) 0.45991(11) 0.0725(7) Uani 1 1 d . . . . .
F114 F 0.6274(3) 0.5158(2) 0.7769(2) 0.1389(18) Uani 1 1 d . . . . .
F115 F 0.4741(3) 0.5273(2) 0.7379(3) 0.146(2) Uani 1 1 d . . . . .
F116 F 0.5961(5) 0.57529(16) 0.6928(2) 0.163(2) Uani 1 1 d . . . . .
F121 F 0.9470(11) 0.2260(6) 0.6208(7) 0.118(5) Uani 0.5 1 d . . P A 1
F122 F 0.8338(7) 0.1281(10) 0.5875(6) 0.143(7) Uani 0.5 1 d . . P A 1
F123 F 0.9610(12) 0.1237(12) 0.6657(7) 0.153(7) Uani 0.5 1 d . . P A 1
F124 F 0.915(2) 0.3576(12) 0.8773(7) 0.206(10) Uani 0.5 1 d . . P B 1
F125 F 0.8395(10) 0.2739(15) 0.9195(7) 0.127(8) Uani 0.5 1 d . . P B 1
F126 F 0.9737(10) 0.2514(14) 0.8919(5) 0.174(7) Uani 0.5 1 d . . P B 1
F12A F 0.8945(13) 0.0872(6) 0.6455(8) 0.134(5) Uani 0.5 1 d . . P A 2
F12B F 0.9853(10) 0.1985(13) 0.6495(9) 0.186(9) Uani 0.5 1 d . . P A 2
F12C F 0.8473(11) 0.1652(11) 0.5821(4) 0.135(7) Uani 0.5 1 d . . P A 2
F12D F 0.8611(17) 0.2447(17) 0.9187(6) 0.184(11) Uani 0.5 1 d . . P B 2
F12E F 0.9889(5) 0.3103(7) 0.8766(5) 0.098(3) Uani 0.5 1 d . . P B 2
F12F F 0.8599(9) 0.3638(11) 0.8827(9) 0.161(9) Uani 0.5 1 d . . P B 2
F131 F 0.5845(6) 0.0670(5) 0.9261(4) 0.0570(13) Uani 0.5 1 d . . P C 1
F132 F 0.4116(16) 0.0007(9) 0.8995(11) 0.177(10) Uani 0.5 1 d . . P C 1
F133 F 0.4654(10) 0.0899(10) 0.9766(5) 0.092(3) Uani 0.5 1 d . . P C 1
F134 F 0.2070(9) 0.2909(8) 0.7814(7) 0.097(4) Uani 0.5 1 d . . P C 1
F135 F 0.2146(16) 0.2621(16) 0.8781(11) 0.160(9) Uani 0.5 1 d . . P C 1
F136 F 0.1375(5) 0.1715(5) 0.7998(7) 0.167(5) Uani 0.5 1 d . . P C 1
F13A F 0.5529(9) 0.0708(9) 0.9322(8) 0.156(7) Uani 0.5 1 d . . P D 2
F13B F 0.4422(13) -0.0088(8) 0.8885(9) 0.090(3) Uani 0.5 1 d . . P D 2
F13C F 0.4207(17) 0.0711(13) 0.9656(9) 0.191(10) Uani 0.5 1 d . . P D 2
F13D F 0.2894(7) 0.3645(5) 0.8305(7) 0.158(5) Uani 0.5 1 d . . P D 2
F13E F 0.2150(10) 0.2793(11) 0.8907(10) 0.098(3) Uani 0.5 1 d . . P D 2
F13F F 0.1717(8) 0.2672(11) 0.7848(9) 0.126(6) Uani 0.5 1 d . . P D 2
C101 C 0.4696(2) 0.12418(16) 0.64829(15) 0.0375(5) Uani 1 1 d . . . . .
C102 C 0.5107(2) 0.05394(15) 0.63759(15) 0.0392(6) Uani 1 1 d . . . . .
H102 H 0.579465 0.050896 0.661813 0.047 Uiso 1 1 calc R U . . .
C103 C 0.4542(2) -0.01167(16) 0.59262(16) 0.0420(6) Uani 1 1 d . . . . .
C104 C 0.3524(2) -0.01080(17) 0.55742(16) 0.0447(6) Uani 1 1 d . . . . .
H104 H 0.313981 -0.055397 0.526476 0.054 Uiso 1 1 calc R U . . .
C105 C 0.3081(2) 0.05739(17) 0.56880(16) 0.0443(6) Uani 1 1 d . . . . .
C106 C 0.3661(2) 0.12327(17) 0.61320(16) 0.0420(6) Uani 1 1 d . . . . .
H106 H 0.334253 0.169162 0.619864 0.050 Uiso 1 1 calc R U . . .
C107 C 0.5024(2) -0.08481(17) 0.58251(18) 0.0486(7) Uani 1 1 d . . . . .
C108 C 0.1987(3) 0.0607(2) 0.5320(2) 0.0583(9) Uani 1 1 d . . . . .
C111 C 0.5240(2) 0.28732(16) 0.66718(15) 0.0375(5) Uani 1 1 d . . . . .
C112 C 0.5118(2) 0.29037(15) 0.59752(15) 0.0376(5) Uani 1 1 d . . . . .
H112 H 0.501238 0.241277 0.569106 0.045 Uiso 1 1 calc R U . . .
C113 C 0.51463(19) 0.36310(16) 0.56808(15) 0.0379(6) Uani 1 1 d . . . . .
C114 C 0.5295(2) 0.43555(16) 0.60805(17) 0.0431(6) Uani 1 1 d . . . . .
H114 H 0.530526 0.485125 0.588292 0.052 Uiso 1 1 calc R U . . .
C115 C 0.5428(2) 0.43447(16) 0.67708(17) 0.0430(6) Uani 1 1 d . . . . .
C116 C 0.5402(2) 0.36151(16) 0.70631(16) 0.0400(6) Uani 1 1 d . . . . .
H116 H 0.549594 0.362437 0.754041 0.048 Uiso 1 1 calc R U . . .
C117 C 0.5003(2) 0.36427(18) 0.49386(17) 0.0455(6) Uani 1 1 d . . . . .
C118 C 0.5591(3) 0.51253(19) 0.7211(2) 0.0564(8) Uani 1 1 d . . . . .
C121 C 0.6609(2) 0.20648(14) 0.72325(15) 0.0360(5) Uani 1 1 d . . . . .
C122 C 0.7208(2) 0.18478(15) 0.67629(15) 0.0391(6) Uani 1 1 d . . . . .
H122 H 0.685116 0.164592 0.631561 0.047 Uiso 1 1 calc R U . . .
C123 C 0.8309(2) 0.19184(16) 0.69299(16) 0.0418(6) Uani 1 1 d . . . . .
C124 C 0.8862(2) 0.2244(2) 0.75646(18) 0.0498(7) Uani 1 1 d . . . . .
H124 H 0.961425 0.229816 0.767763 0.060 Uiso 1 1 calc R U . . .
C125 C 0.8291(2) 0.2492(2) 0.80360(18) 0.0517(7) Uani 1 1 d . . . . .
C126 C 0.7183(2) 0.23904(17) 0.78657(16) 0.0429(6) Uani 1 1 d . . . . .
H126 H 0.680754 0.255146 0.819785 0.051 Uiso 1 1 calc R U . . .
C127 C 0.8907(3) 0.1641(2) 0.6422(2) 0.0572(8) Uani 1 1 d . . . . .
C128 C 0.8857(3) 0.2865(4) 0.8719(3) 0.0896(17) Uani 1 1 d . . . . .
C131 C 0.4722(2) 0.19464(17) 0.76600(16) 0.0418(6) Uani 1 1 d . . . . .
C132 C 0.5028(7) 0.1397(5) 0.8112(4) 0.033(2) Uiso 0.5 1 d . . P C 1
H132 H 0.562988 0.115972 0.807042 0.040 Uiso 0.5 1 calc R U P C 1
C133 C 0.4469(5) 0.1189(5) 0.8623(3) 0.0375(16) Uiso 0.5 1 d . . P C 1
C134 C 0.3556(5) 0.1494(5) 0.8659(3) 0.0436(13) Uiso 0.5 1 d . . P C 1
H134 H 0.316408 0.136197 0.900244 0.052 Uiso 0.5 1 calc R U P C 1
C135 C 0.3223(5) 0.2002(4) 0.8178(3) 0.0455(13) Uiso 0.5 1 d . . P C 1
C136 C 0.3854(3) 0.2315(3) 0.7720(2) 0.0639(10) Uani 1 1 d . . . . .
H136 H 0.369551 0.274977 0.746865 0.077 Uiso 1 1 calc R U . C 1
C137 C 0.4799(7) 0.0623(5) 0.9122(4) 0.0442(17) Uiso 0.5 1 d . . P C 1
C138 C 0.2204(7) 0.2313(5) 0.8193(5) 0.0671(19) Uiso 0.5 1 d . . P C 1
C13B C 0.4907(8) 0.1456(6) 0.8183(5) 0.047(3) Uiso 0.5 1 d . . P D 2
H13B H 0.546875 0.116057 0.818508 0.056 Uiso 0.5 1 calc R U P D 2
C13C C 0.4346(6) 0.1368(5) 0.8690(4) 0.0440(19) Uiso 0.5 1 d . . P D 2
C13D C 0.3570(6) 0.1801(5) 0.8750(4) 0.0488(15) Uiso 0.5 1 d . . P D 2
H13D H 0.318131 0.172658 0.910249 0.059 Uiso 0.5 1 calc R U P D 2
C13E C 0.3350(6) 0.2358(5) 0.8287(4) 0.0523(15) Uiso 0.5 1 d . . P D 2
C13G C 0.4608(8) 0.0783(7) 0.9183(5) 0.064(3) Uiso 0.5 1 d . . P D 2
C13H C 0.2540(8) 0.2904(6) 0.8358(6) 0.076(2) Uiso 0.5 1 d . . P D 2
B B 0.5318(2) 0.20261(17) 0.70144(16) 0.0365(6) Uani 1 1 d . . . . .
C11S C 0.4003(12) 0.5950(9) 1.0199(5) 0.1721(18) Uiso 0.6 1 d DG U P E 1
C12S C 0.4720(11) 0.6600(7) 1.0063(6) 0.1721(18) Uiso 0.6 1 d G U P E 1
H12S H 0.500939 0.704132 1.039975 0.207 Uiso 0.6 1 calc R U P E 1
C13S C 0.5013(9) 0.6604(7) 0.9436(7) 0.1721(18) Uiso 0.6 1 d DG U P E 1
C14S C 0.4589(11) 0.5958(9) 0.8944(5) 0.1721(18) Uiso 0.6 1 d G U P E 1
H14S H 0.478894 0.596046 0.851515 0.207 Uiso 0.6 1 calc R U P E 1
C15S C 0.3873(10) 0.5308(7) 0.9079(6) 0.1721(18) Uiso 0.6 1 d DG U P E 1
C16S C 0.3580(10) 0.5304(7) 0.9706(7) 0.1721(18) Uiso 0.6 1 d G U P E 1
H16S H 0.309023 0.486001 0.979870 0.207 Uiso 0.6 1 calc R U P E 1
C17S C 0.3822(15) 0.5913(11) 1.0913(6) 0.1721(18) Uiso 0.6 1 d D U P E 1
H17A H 0.450907 0.599035 1.122634 0.207 Uiso 0.6 1 calc R U P E 1
H17B H 0.340235 0.538367 1.095268 0.207 Uiso 0.6 1 calc R U P E 1
H17C H 0.343613 0.633940 1.102485 0.207 Uiso 0.6 1 calc R U P E 1
C18S C 0.5838(13) 0.7224(10) 0.9215(9) 0.1721(18) Uiso 0.6 1 d D U P E 1
H18A H 0.558753 0.773993 0.919103 0.207 Uiso 0.6 1 calc R U P E 1
H18B H 0.594823 0.703333 0.876957 0.207 Uiso 0.6 1 calc R U P E 1
H18C H 0.651020 0.729881 0.954265 0.207 Uiso 0.6 1 calc R U P E 1
C19S C 0.3385(14) 0.4593(9) 0.8553(8) 0.1721(18) Uiso 0.6 1 d D U P E 1
H19A H 0.364182 0.410840 0.870313 0.207 Uiso 0.6 1 calc R U P E 1
H19B H 0.359088 0.470682 0.812204 0.207 Uiso 0.6 1 calc R U P E 1
H19C H 0.260804 0.450353 0.849579 0.207 Uiso 0.6 1 calc R U P E 1
C21S C 0.2962(7) 0.5694(6) 1.0768(5) 0.1721(18) Uiso 0.4 1 d DG U P F 2
C22S C 0.3774(8) 0.6263(6) 1.0622(6) 0.1721(18) Uiso 0.4 1 d DG U P F 2
H22S H 0.405898 0.673955 1.092101 0.207 Uiso 0.4 1 calc R U P F 2
C23S C 0.4170(9) 0.6133(7) 1.0038(6) 0.1721(18) Uiso 0.4 1 d DG U P F 2
C24S C 0.3753(9) 0.5435(7) 0.9600(6) 0.1721(18) Uiso 0.4 1 d DG U P F 2
H24S H 0.402313 0.534672 0.920054 0.207 Uiso 0.4 1 calc R U P F 2
C25S C 0.2941(9) 0.4867(6) 0.9746(6) 0.1721(18) Uiso 0.4 1 d DG U P F 2
C26S C 0.2546(8) 0.4996(6) 1.0330(6) 0.1721(18) Uiso 0.4 1 d DG U P F 2
H26S H 0.199095 0.460728 1.043011 0.207 Uiso 0.4 1 calc R U P F 2
C27S C 0.2535(11) 0.5836(9) 1.1402(6) 0.1721(18) Uiso 0.4 1 d D U P F 2
H27A H 0.215103 0.532259 1.150674 0.207 Uiso 0.4 1 calc R U P F 2
H27B H 0.204931 0.622152 1.133302 0.207 Uiso 0.4 1 calc R U P F 2
H27C H 0.312690 0.605457 1.177756 0.207 Uiso 0.4 1 calc R U P F 2
C28S C 0.5042(12) 0.6732(10) 0.9865(9) 0.1721(18) Uiso 0.4 1 d D U P F 2
H28A H 0.521102 0.653567 0.943723 0.207 Uiso 0.4 1 calc R U P F 2
H28B H 0.481086 0.725281 0.981950 0.207 Uiso 0.4 1 calc R U P F 2
H28C H 0.567571 0.679887 1.022400 0.207 Uiso 0.4 1 calc R U P F 2
C29S C 0.2504(13) 0.4114(8) 0.9262(8) 0.1721(18) Uiso 0.4 1 d D U P F 2
H29A H 0.210787 0.370486 0.948854 0.207 Uiso 0.4 1 calc R U P F 2
H29B H 0.309190 0.390307 0.911509 0.207 Uiso 0.4 1 calc R U P F 2
H29C H 0.202670 0.424659 0.886836 0.207 Uiso 0.4 1 calc R U P F 2
C31S C -0.0795(4) -0.0102(5) 0.0001(4) 0.0870(9) Uiso 0.5 1 d DG U P G -1
C32S C -0.0799(4) 0.0316(4) -0.0568(3) 0.0870(9) Uiso 0.5 1 d G U P G -1
H32S H -0.144349 0.044522 -0.079936 0.104 Uiso 0.5 1 calc R U P G -1
C33S C 0.0141(6) 0.0543(4) -0.0800(3) 0.0870(9) Uiso 0.5 1 d DG U P G -1
C34S C 0.1084(4) 0.0353(4) -0.0462(4) 0.0870(9) Uiso 0.5 1 d G U P G -1
H34S H 0.172614 0.050913 -0.061963 0.104 Uiso 0.5 1 calc R U P G -1
C35S C 0.1088(4) -0.0064(5) 0.0108(4) 0.0870(9) Uiso 0.5 1 d DG U P G -1
C36S C 0.0149(5) -0.0292(5) 0.0339(3) 0.0870(9) Uiso 0.5 1 d G U P G -1
H36S H 0.015152 -0.057719 0.072789 0.104 Uiso 0.5 1 calc R U P G -1
C37S C -0.1858(7) -0.0327(7) 0.0200(6) 0.0870(9) Uiso 0.5 1 d D U P G -1
H37A H -0.230768 0.006362 0.004983 0.104 Uiso 0.5 1 calc R U P G -1
H37B H -0.175686 -0.032288 0.069201 0.104 Uiso 0.5 1 calc R U P G -1
H37C H -0.220348 -0.086972 -0.001279 0.104 Uiso 0.5 1 calc R U P G -1
C38S C 0.0235(9) 0.0985(6) -0.1416(5) 0.0870(9) Uiso 0.5 1 d D U P G -1
H38A H 0.053908 0.155714 -0.127590 0.104 Uiso 0.5 1 calc R U P G -1
H38B H -0.047200 0.093889 -0.170137 0.104 Uiso 0.5 1 calc R U P G -1
H38C H 0.069850 0.074640 -0.167240 0.104 Uiso 0.5 1 calc R U P G -1
C39S C 0.2157(7) -0.0203(7) 0.0458(6) 0.0870(9) Uiso 0.5 1 d D U P G -1
H39A H 0.247969 -0.049295 0.013781 0.104 Uiso 0.5 1 calc R U P G -1
H39B H 0.206711 -0.052577 0.083570 0.104 Uiso 0.5 1 calc R U P G -1
H39C H 0.261919 0.031865 0.062973 0.104 Uiso 0.5 1 calc R U P G -1

loop_
_atom_site_aniso_label
_atom_site_aniso_U_11
_atom_site_aniso_U_22
_atom_site_aniso_U_33
_atom_site_aniso_U_23
_atom_site_aniso_U_13
_atom_site_aniso_U_12
Ag 0.05210(15) 0.05707(15) 0.05641(17) -0.00212(10) -0.01133(11) 0.02558(11)
N1 0.0299(9) 0.0334(10) 0.0401(12) 0.0025(8) 0.0037(9) 0.0106(8)
N2 0.0414(12) 0.0402(11) 0.0411(13) 0.0004(9) 0.0016(10) 0.0155(9)
C1 0.0341(12) 0.0363(12) 0.0411(14) 0.0018(10) -0.0006(11) 0.0119(10)
C2 0.0369(13) 0.0463(14) 0.0428(15) 0.0025(11) 0.0011(11) 0.0178(11)
C3 0.0444(14) 0.0527(16) 0.0455(16) 0.0026(12) 0.0041(13) 0.0243(12)
C4 0.0257(10) 0.0309(11) 0.0400(14) 0.0017(9) 0.0038(10) 0.0066(8)
C5 0.0471(15) 0.0389(13) 0.0441(16) -0.0024(11) 0.0030(12) 0.0150(11)
C11 0.0292(11) 0.0326(11) 0.0396(13) 0.0016(9) 0.0042(10) 0.0051(9)
C12 0.0312(12) 0.0457(14) 0.0581(18) 0.0119(12) 0.0093(12) 0.0087(11)
C13 0.0412(14) 0.0489(16) 0.065(2) 0.0172(14) 0.0158(14) 0.0042(12)
C14 0.0525(16) 0.0384(14) 0.0571(18) 0.0134(12) 0.0090(14) 0.0093(12)
C15 0.0450(15) 0.0387(13) 0.0561(18) 0.0087(12) 0.0073(13) 0.0168(11)
C16 0.0315(11) 0.0336(12) 0.0445(15) 0.0016(10) 0.0045(11) 0.0073(9)
C21 0.0242(10) 0.0341(11) 0.0437(14) 0.0029(10) 0.0056(10) 0.0086(9)
C22 0.0373(12) 0.0384(13) 0.0452(15) 0.0061(11) 0.0071(11) 0.0074(10)
C23 0.0376(13) 0.0515(15) 0.0472(16) 0.0112(12) 0.0065(12) 0.0136(11)
C24 0.0319(12) 0.0643(18) 0.0421(16) 0.0024(13) 0.0019(12) 0.0106(12)
C25 0.0279(11) 0.0457(14) 0.0521(17) -0.0036(12) 0.0033(11) 0.0028(10)
C26 0.0283(11) 0.0349(12) 0.0455(15) 0.0025(10) 0.0054(10) 0.0047(9)
C31 0.0272(11) 0.0320(11) 0.0451(14) 0.0037(10) 0.0023(10) 0.0038(9)
C32 0.0432(14) 0.0316(12) 0.0596(18) 0.0006(11) 0.0096(13) 0.0025(11)
C33 0.0507(17) 0.0386(15) 0.076(2) 0.0002(14) 0.0103(16) -0.0105(13)
C34 0.0365(14) 0.0536(17) 0.078(2) 0.0076(16) 0.0128(15) -0.0056(12)
C35 0.0332(13) 0.0495(15) 0.0607(19) 0.0086(13) 0.0135(13) 0.0058(11)
C36 0.0303(12) 0.0373(13) 0.0496(16) 0.0012(10) 0.0075(11) 0.0032(10)
C41 0.0487(15) 0.0478(15) 0.0418(16) -0.0003(12) -0.0007(13) 0.0140(12)
C42 0.0611(19) 0.0496(17) 0.0471(18) 0.0032(13) 0.0009(15) 0.0057(14)
C43 0.086(3) 0.0542(19) 0.056(2) 0.0093(15) 0.006(2) 0.0045(18)
C44 0.108(4) 0.075(3) 0.048(2) 0.0159(18) 0.000(2) 0.011(2)
C45 0.098(3) 0.075(3) 0.0405(19) -0.0011(16) -0.005(2) 0.014(2)
C46 0.072(2) 0.0529(18) 0.0462(18) -0.0028(14) -0.0031(17) 0.0154(16)
C51 0.0587(18) 0.0550(17) 0.0407(16) 0.0004(12) 0.0062(14) 0.0250(14)
C52 0.063(2) 0.063(2) 0.063(2) 0.0049(16) 0.0148(18) 0.0255(17)
C53 0.065(2) 0.093(3) 0.069(3) 0.006(2) 0.015(2) 0.034(2)
C54 0.079(3) 0.088(3) 0.072(3) -0.007(2) 0.006(2) 0.052(2)
C55 0.091(3) 0.071(2) 0.076(3) -0.005(2) 0.001(2) 0.047(2)
C56 0.079(2) 0.0529(18) 0.062(2) -0.0014(15) 0.0058(19) 0.0320(17)
C61 0.0577(18) 0.0366(13) 0.0570(18) -0.0036(12) 0.0092(15) 0.0136(12)
C62 0.059(2) 0.0546(19) 0.080(3) 0.0053(17) 0.0027(19) 0.0064(16)
C63 0.059(2) 0.071(3) 0.126(5) 0.005(3) 0.006(3) 0.000(2)
C64 0.084(3) 0.061(2) 0.133(5) 0.000(3) 0.041(3) -0.006(2)
C65 0.098(3) 0.054(2) 0.099(4) 0.010(2) 0.039(3) 0.006(2)
C66 0.078(2) 0.0518(18) 0.067(2) 0.0082(16) 0.018(2) 0.0123(17)
C71 0.059(2) 0.089(3) 0.080(3) -0.003(2) -0.014(2) 0.035(2)
C72 0.071(3) 0.077(3) 0.080(3) -0.013(2) -0.033(2) 0.039(2)
C73 0.072(3) 0.062(2) 0.101(4) 0.001(2) -0.022(3) 0.0157(19)
C74 0.081(3) 0.079(3) 0.078(3) -0.001(2) -0.011(2) 0.010(2)
C75 0.074(3) 0.069(2) 0.069(3) -0.0083(19) -0.014(2) 0.012(2)
C76 0.066(2) 0.072(3) 0.093(4) -0.003(2) -0.010(2) 0.017(2)
C77 0.085(3) 0.131(5) 0.101(4) -0.009(4) 0.003(3) 0.056(3)
C78 0.104(4) 0.071(3) 0.140(6) 0.011(3) -0.025(4) -0.001(3)
C79 0.125(5) 0.086(3) 0.091(4) -0.027(3) -0.009(4) 0.003(3)
F101 0.0846(14) 0.0355(8) 0.0640(12) 0.0146(8) 0.0026(11) 0.0086(9)
F102 0.0746(13) 0.0450(9) 0.0602(12) 0.0015(8) 0.0117(10) 0.0093(9)
F103 0.0442(10) 0.0468(10) 0.129(2) -0.0105(11) 0.0039(12) 0.0097(8)
F104 0.0427(10) 0.0654(13) 0.119(2) -0.0007(13) -0.0134(12) -0.0044(9)
F105 0.0495(12) 0.0802(16) 0.147(3) -0.0241(17) -0.0224(15) 0.0226(11)
F106 0.0567(14) 0.254(5) 0.118(3) 0.123(3) -0.0018(16) 0.022(2)
F111 0.0430(9) 0.0623(11) 0.0618(12) 0.0240(9) 0.0029(8) 0.0156(8)
F112 0.0450(10) 0.0916(15) 0.0742(14) 0.0389(12) 0.0206(10) 0.0066(10)
F113 0.121(2) 0.0503(11) 0.0510(11) 0.0146(9) 0.0135(13) 0.0298(12)
F114 0.164(3) 0.086(2) 0.127(3) -0.0507(19) -0.079(3) 0.054(2)
F115 0.0733(18) 0.121(3) 0.225(5) -0.106(3) 0.022(2) 0.0180(17)
F116 0.318(7) 0.0385(13) 0.124(3) -0.0047(15) 0.072(4) -0.023(2)
F121 0.147(12) 0.081(4) 0.155(11) 0.024(6) 0.116(10) 0.001(6)
F122 0.066(4) 0.207(12) 0.127(10) -0.108(9) 0.044(5) -0.033(7)
F123 0.161(10) 0.263(19) 0.106(7) 0.069(12) 0.063(9) 0.183(13)
F124 0.25(2) 0.175(16) 0.106(8) -0.019(9) -0.025(13) -0.120(16)
F125 0.069(4) 0.23(2) 0.063(6) -0.042(8) 0.010(4) -0.002(7)
F126 0.100(8) 0.35(2) 0.070(6) -0.024(10) -0.030(5) 0.111(11)
F12A 0.214(13) 0.096(6) 0.157(13) 0.055(6) 0.127(12) 0.100(8)
F12B 0.067(6) 0.27(2) 0.187(16) -0.127(13) 0.079(8) -0.071(9)
F12C 0.158(12) 0.246(16) 0.051(4) 0.051(7) 0.040(6) 0.139(12)
F12D 0.21(2) 0.25(2) 0.037(5) 0.026(8) -0.019(8) -0.070(15)
F12E 0.029(2) 0.153(8) 0.089(6) -0.038(5) -0.013(3) 0.004(4)
F12F 0.091(6) 0.174(13) 0.179(13) -0.133(12) -0.047(7) 0.052(8)
F131 0.041(3) 0.070(3) 0.054(3) 0.025(2) -0.007(2) 0.007(2)
F132 0.153(14) 0.113(11) 0.196(18) 0.092(11) -0.072(11) -0.088(10)
F133 0.110(6) 0.133(7) 0.042(3) 0.030(4) 0.012(4) 0.038(5)
F134 0.094(8) 0.138(8) 0.086(5) 0.026(5) 0.030(6) 0.077(7)
F135 0.147(11) 0.30(2) 0.099(9) 0.064(11) 0.072(8) 0.159(13)
F136 0.039(3) 0.122(6) 0.327(14) -0.033(7) 0.010(5) 0.023(3)
F13A 0.083(8) 0.215(11) 0.177(10) 0.153(9) 0.005(6) 0.017(7)
F13B 0.103(7) 0.058(4) 0.100(6) 0.012(4) -0.002(5) 0.008(5)
F13C 0.29(2) 0.217(18) 0.173(15) 0.151(14) 0.180(15) 0.147(17)
F13D 0.121(6) 0.111(6) 0.297(14) 0.064(8) 0.124(8) 0.069(5)
F13E 0.068(5) 0.148(7) 0.101(8) 0.029(6) 0.050(5) 0.042(5)
F13F 0.047(4) 0.208(13) 0.132(9) 0.051(8) 0.000(5) 0.056(6)
C101 0.0332(12) 0.0351(12) 0.0439(14) 0.0141(10) 0.0060(11) 0.0031(9)
C102 0.0347(12) 0.0331(12) 0.0475(15) 0.0129(10) 0.0024(11) 0.0025(10)
C103 0.0393(13) 0.0311(12) 0.0533(17) 0.0112(11) 0.0057(12) 0.0008(10)
C104 0.0386(13) 0.0367(13) 0.0527(17) 0.0108(11) 0.0004(12) -0.0036(10)
C105 0.0354(13) 0.0416(14) 0.0519(17) 0.0148(12) 0.0015(12) -0.0002(11)
C106 0.0355(13) 0.0370(13) 0.0504(16) 0.0120(11) 0.0012(12) 0.0031(10)
C107 0.0440(15) 0.0352(13) 0.062(2) 0.0067(12) 0.0046(14) 0.0013(11)
C108 0.0411(15) 0.0555(18) 0.073(2) 0.0173(16) -0.0023(15) 0.0038(13)
C111 0.0286(11) 0.0353(12) 0.0501(15) 0.0117(11) 0.0061(11) 0.0087(9)
C112 0.0313(11) 0.0334(12) 0.0481(15) 0.0103(10) 0.0044(11) 0.0075(9)
C113 0.0275(11) 0.0365(12) 0.0511(16) 0.0138(11) 0.0060(11) 0.0083(9)
C114 0.0323(12) 0.0334(12) 0.0633(19) 0.0153(12) 0.0054(12) 0.0052(9)
C115 0.0304(12) 0.0355(13) 0.0620(19) 0.0057(12) 0.0044(12) 0.0071(10)
C116 0.0327(12) 0.0384(13) 0.0487(16) 0.0084(11) 0.0044(11) 0.0086(10)
C117 0.0401(14) 0.0427(14) 0.0578(18) 0.0198(12) 0.0112(13) 0.0119(11)
C118 0.0511(17) 0.0380(15) 0.074(2) -0.0012(14) 0.0011(16) 0.0072(12)
C121 0.0325(12) 0.0283(11) 0.0468(15) 0.0102(10) 0.0043(11) 0.0057(9)
C122 0.0392(13) 0.0326(12) 0.0452(15) 0.0102(10) 0.0065(11) 0.0049(10)
C123 0.0399(14) 0.0380(13) 0.0518(17) 0.0145(11) 0.0143(12) 0.0098(10)
C124 0.0317(13) 0.0605(18) 0.0590(19) 0.0138(14) 0.0073(13) 0.0123(12)
C125 0.0352(14) 0.0662(19) 0.0496(19) 0.0033(14) 0.0000(13) 0.0080(13)
C126 0.0354(13) 0.0443(14) 0.0486(16) 0.0034(11) 0.0051(12) 0.0100(11)
C127 0.0477(17) 0.066(2) 0.064(2) 0.0139(16) 0.0214(16) 0.0142(15)
C128 0.042(2) 0.146(5) 0.066(3) -0.022(3) -0.002(2) 0.002(2)
C131 0.0318(12) 0.0451(14) 0.0455(15) 0.0108(11) 0.0010(11) 0.0035(10)
C136 0.0386(15) 0.103(3) 0.062(2) 0.037(2) 0.0158(15) 0.0279(17)
B 0.0325(13) 0.0338(13) 0.0422(16) 0.0092(11) 0.0018(12) 0.0071(10)

loop_
_atom_type_symbol
_atom_type_description
_atom_type_scat_dispersion_real
_atom_type_scat_dispersion_imag
_atom_type_scat_source
C C 0.0181 0.0091 'International Tables Vol C Tables 4.2.6.8 and 6.1.1.4'
H H 0.0000 0.0000 'International Tables Vol C Tables 4.2.6.8 and 6.1.1.4'
B B 0.0090 0.0039 'International Tables Vol C Tables 4.2.6.8 and 6.1.1.4'
N N 0.0311 0.0180 'International Tables Vol C Tables 4.2.6.8 and 6.1.1.4'
F F 0.0727 0.0534 'International Tables Vol C Tables 4.2.6.8 and 6.1.1.4'
Ag Ag 0.1306 4.2820 'International Tables Vol C Tables 4.2.6.8 and 6.1.1.4'

loop_
_geom_angle_atom_site_label_1
_geom_angle_atom_site_label_2
_geom_angle_atom_site_label_3
_geom_angle
_geom_angle_site_symmetry_3
C1 Ag C72 168.86(13) .
C1 Ag C71 152.65(14) .
C72 Ag C71 31.55(17) .
C1 Ag C73 152.47(15) .
C72 Ag C73 31.04(18) .
C71 Ag C73 53.89(17) .
C1 N1 C2 111.0(2) .
C1 N1 C4 122.6(2) .
C2 N1 C4 126.4(2) .
C1 N2 C3 110.7(2) .
C1 N2 C5 122.4(2) .
C3 N2 C5 125.1(2) .
N1 C1 N2 104.7(2) .
N1 C1 Ag 126.09(19) .
N2 C1 Ag 129.2(2) .
C3 C2 N1 106.5(3) .
C2 C3 N2 107.1(2) .
N1 C4 C21 108.88(19) .
N1 C4 C31 110.1(2) .
C21 C4 C31 106.8(2) .
N1 C4 C11 105.5(2) .
C21 C4 C11 112.6(2) .
C31 C4 C11 112.9(2) .
N2 C5 C41 111.0(2) .
N2 C5 C61 103.6(2) .
C41 C5 C61 115.1(3) .
N2 C5 C51 107.7(2) .
C41 C5 C51 105.8(3) .
C61 C5 C51 113.5(2) .
C16 C11 C12 118.3(2) .
C16 C11 C4 123.4(2) .
C12 C11 C4 118.2(2) .
C13 C12 C11 120.7(3) .
C12 C13 C14 120.5(3) .
C15 C14 C13 119.3(3) .
C14 C15 C16 120.6(3) .
C11 C16 C15 120.6(3) .
C26 C21 C22 118.4(3) .
C26 C21 C4 123.2(2) .
C22 C21 C4 118.4(2) .
C23 C22 C21 120.9(3) .
C22 C23 C24 120.3(3) .
C25 C24 C23 119.3(3) .
C24 C25 C26 120.4(3) .
C21 C26 C25 120.7(3) .
C32 C31 C36 118.1(2) .
C32 C31 C4 124.0(2) .
C36 C31 C4 117.7(2) .
C31 C32 C33 120.3(3) .
C34 C33 C32 120.8(3) .
C35 C34 C33 119.4(3) .
C34 C35 C36 120.2(3) .
C35 C36 C31 121.2(3) .
C42 C41 C46 118.2(3) .
C42 C41 C5 123.5(3) .
C46 C41 C5 117.9(3) .
C41 C42 C43 120.5(3) .
C44 C43 C42 120.2(4) .
C45 C44 C43 119.8(4) .
C44 C45 C46 120.4(4) .
C45 C46 C41 120.8(3) .
C52 C51 C56 119.1(3) .
C52 C51 C5 118.5(3) .
C56 C51 C5 122.4(3) .
C51 C52 C53 120.5(4) .
C54 C53 C52 120.5(5) .
C55 C54 C53 120.0(4) .
C54 C55 C56 120.5(4) .
C51 C56 C55 119.4(4) .
C62 C61 C66 117.9(4) .
C62 C61 C5 123.3(3) .
C66 C61 C5 118.5(3) .
C61 C62 C63 120.3(4) .
C64 C63 C62 121.1(5) .
C65 C64 C63 119.3(5) .
C64 C65 C66 120.5(5) .
C65 C66 C61 120.8(4) .
C76 C71 C72 117.3(5) .
C76 C71 C77 122.9(5) .
C72 C71 C77 119.7(5) .
C76 C71 Ag 101.8(3) .
C72 C71 Ag 60.0(2) .
C77 C71 Ag 108.9(3) .
C73 C72 C71 121.4(4) .
C73 C72 Ag 90.3(3) .
C71 C72 Ag 88.5(3) .
C72 C73 C74 119.0(5) .
C72 C73 C78 121.4(5) .
C74 C73 C78 119.6(6) .
C72 C73 Ag 58.7(2) .
C74 C73 Ag 101.7(3) .
C78 C73 Ag 111.1(3) .
C75 C74 C73 120.1(6) .
C76 C75 C74 119.2(5) .
C76 C75 C79 120.9(5) .
C74 C75 C79 119.9(5) .
C75 C76 C71 122.9(5) .
C128 F12F C27S 139.3(9) 2_667
C102 C101 C106 115.9(3) .
C102 C101 B 124.2(2) .
C106 C101 B 119.7(2) .
C103 C102 C101 122.2(3) .
C104 C103 C102 120.9(3) .
C104 C103 C107 119.1(3) .
C102 C103 C107 120.0(3) .
C103 C104 C105 118.0(3) .
C104 C105 C106 120.5(3) .
C104 C105 C108 119.7(3) .
C106 C105 C108 119.8(3) .
C105 C106 C101 122.4(3) .
F103 C107 F102 107.1(3) .
F103 C107 F101 106.2(3) .
F102 C107 F101 105.4(2) .
F103 C107 C103 113.0(2) .
F102 C107 C103 112.7(3) .
F101 C107 C103 111.9(3) .
F106 C108 F104 106.7(4) .
F106 C108 F105 106.9(4) .
F104 C108 F105 103.5(3) .
F106 C108 C105 112.8(3) .
F104 C108 C105 112.8(3) .
F105 C108 C105 113.4(3) .
C112 C111 C116 116.2(2) .
C112 C111 B 121.6(2) .
C116 C111 B 121.9(3) .
C111 C112 C113 122.3(3) .
C114 C113 C112 120.2(3) .
C114 C113 C117 118.7(2) .
C112 C113 C117 121.0(3) .
C115 C114 C113 118.7(2) .
C114 C115 C116 120.8(3) .
C114 C115 C118 119.4(3) .
C116 C115 C118 119.8(3) .
C111 C116 C115 121.7(3) .
F113 C117 F111 106.2(3) .
F113 C117 F112 107.4(3) .
F111 C117 F112 104.5(2) .
F113 C117 C113 114.1(2) .
F111 C117 C113 112.0(3) .
F112 C117 C113 112.0(3) .
F115 C118 F114 106.3(4) .
F115 C118 F116 105.7(4) .
F114 C118 F116 104.0(4) .
F115 C118 C115 113.3(3) .
F114 C118 C115 113.5(3) .
F116 C118 C115 113.2(4) .
C126 C121 C122 116.0(2) .
C126 C121 B 122.3(3) .
C122 C121 B 121.4(3) .
C123 C122 C121 122.1(3) .
C124 C123 C122 120.7(3) .
C124 C123 C127 119.1(3) .
C122 C123 C127 120.2(3) .
C123 C124 C125 118.4(3) .
C124 C125 C126 120.0(3) .
C124 C125 C128 120.2(3) .
C126 C125 C128 119.9(3) .
C121 C126 C125 122.7(3) .
F12C C127 F12B 107.9(11) .
F122 C127 F123 110.6(10) .
F12C C127 F12A 102.3(9) .
F12B C127 F12A 105.1(11) .
F122 C127 F121 101.8(9) .
F123 C127 F121 102.7(9) .
F12C C127 C123 114.9(6) .
F12B C127 C123 115.7(7) .
F122 C127 C123 115.4(5) .
F123 C127 C123 114.0(6) .
F12A C127 C123 109.7(6) .
F121 C127 C123 111.0(6) .
F124 C128 F125 104.7(15) .
F12D C128 F12E 114.2(12) .
F124 C128 F126 108.0(13) .
F125 C128 F126 100.1(11) .
F12D C128 F12F 108.7(14) .
F12E C128 F12F 97.4(9) .
F124 C128 C125 115.9(9) .
F125 C128 C125 117.4(8) .
F12D C128 C125 112.7(11) .
F12E C128 C125 113.8(6) .
F126 C128 C125 109.3(7) .
F12F C128 C125 108.7(7) .
C136 C131 C13B 110.0(5) .
C136 C131 C132 120.2(5) .
C136 C131 B 122.7(3) .
C13B C131 B 127.0(5) .
C132 C131 B 116.5(4) .
C133 C132 C131 121.4(7) .
C134 C133 C132 119.5(7) .
C134 C133 C137 118.1(6) .
C132 C133 C137 122.4(7) .
C133 C134 C135 118.3(6) .
C134 C135 C136 123.1(6) .
C134 C135 C138 118.9(6) .
C136 C135 C138 117.6(6) .
C131 C136 C135 116.1(4) .
C131 C136 C13E 127.4(4) .
F132 C137 F131 127.2(13) .
F132 C137 F133 100.5(14) .
F131 C137 F133 98.8(8) .
F132 C137 C133 106.5(11) .
F131 C137 C133 112.1(7) .
F133 C137 C133 109.8(9) .
F135 C138 F134 102.8(13) .
F135 C138 F136 107.3(13) .
F134 C138 F136 108.6(10) .
F135 C138 C135 113.6(11) .
F134 C138 C135 114.1(8) .
F136 C138 C135 110.0(7) .
C13C C13B C131 125.2(9) .
C13D C13C C13B 121.5(8) .
C13D C13C C13G 120.3(8) .
C13B C13C C13G 118.1(9) .
C13C C13D C13E 119.4(7) .
C13D C13E C136 114.7(6) .
C13D C13E C13H 121.7(7) .
C136 C13E C13H 123.4(7) .
F13C C13G F13A 110.6(14) .
F13C C13G C13C 122.0(13) .
F13A C13G C13C 116.9(10) .
F13C C13G F13B 100.8(15) .
F13A C13G F13B 84.2(12) .
C13C C13G F13B 115.0(10) .
F13D C13H F13E 113.3(13) .
F13D C13H F13F 105.9(12) .
F13E C13H F13F 105.3(12) .
F13D C13H C13E 113.0(8) .
F13E C13H C13E 111.1(11) .
F13F C13H C13E 107.7(10) .
C131 B C111 112.8(2) .
C131 B C101 103.8(2) .
C111 B C101 111.1(2) .
C131 B C121 112.4(2) .
C111 B C121 103.0(2) .
C101 B C121 114.0(2) .
C12S C11S C16S 120.0 .
C12S C11S C17S 118.3(12) .
C16S C11S C17S 121.1(12) .
C13S C12S C11S 120.0 .
C14S C13S C12S 120.0 .
C14S C13S C18S 112.4(12) .
C12S C13S C18S 127.5(12) .
C13S C14S C15S 120.0 .
C16S C15S C14S 120.0 .
C16S C15S C19S 118.3(12) .
C14S C15S C19S 121.6(12) .
C15S C16S C11S 120.0 .
C22S C21S C26S 120.0 .
C22S C21S C27S 119.9(5) .
C26S C21S C27S 120.1(5) .
C21S C22S C23S 120.0 .
C22S C23S C24S 120.0 .
C22S C23S C28S 121.4(5) .
C24S C23S C28S 118.6(5) .
C25S C24S C23S 120.0 .
C24S C25S C26S 120.0 .
C24S C25S C29S 118.9(5) .
C26S C25S C29S 121.1(5) .
C25S C26S C21S 120.0 .
C32S C31S C36S 120.0 .
C32S C31S C37S 115.4(6) .
C36S C31S C37S 124.6(6) .
C33S C32S C31S 120.0 .
C34S C33S C32S 120.0 .
C34S C33S C38S 115.0(6) .
C32S C33S C38S 124.9(6) .
C33S C34S C35S 120.0 .
C34S C35S C36S 120.0 .
C34S C35S C39S 116.0(6) .
C36S C35S C39S 123.9(6) .
C35S C36S C31S 120.0 .

loop_
_geom_bond_atom_site_label_1
_geom_bond_atom_site_label_2
_geom_bond_distance
_geom_bond_site_symmetry_2
Ag C1 2.112(3) .
Ag C72 2.323(4) .
Ag C71 2.682(4) .
Ag C73 2.719(5) .
N1 C1 1.351(4) .
N1 C2 1.388(3) .
N1 C4 1.499(3) .
N2 C1 1.356(3) .
N2 C3 1.384(4) .
N2 C5 1.510(4) .
C2 C3 1.342(4) .
C4 C21 1.542(4) .
C4 C31 1.543(3) .
C4 C11 1.549(3) .
C5 C41 1.530(4) .
C5 C61 1.545(5) .
C5 C51 1.546(4) .
C11 C16 1.388(3) .
C11 C12 1.405(4) .
C12 C13 1.385(4) .
C13 C14 1.388(4) .
C14 C15 1.380(5) .
C15 C16 1.397(4) .
C21 C26 1.387(3) .
C21 C22 1.403(4) .
C22 C23 1.381(4) .
C23 C24 1.388(4) .
C24 C25 1.388(5) .
C25 C26 1.393(4) .
C31 C32 1.391(4) .
C31 C36 1.400(4) .
C32 C33 1.391(4) .
C33 C34 1.386(5) .
C34 C35 1.374(5) .
C35 C36 1.384(4) .
C41 C42 1.391(5) .
C41 C46 1.397(4) .
C42 C43 1.394(5) .
C43 C44 1.381(6) .
C44 C45 1.371(6) .
C45 C46 1.386(5) .
C51 C52 1.385(5) .
C51 C56 1.390(5) .
C52 C53 1.391(5) .
C53 C54 1.375(7) .
C54 C55 1.359(7) .
C55 C56 1.420(5) .
C61 C62 1.378(5) .
C61 C66 1.403(5) .
C62 C63 1.404(6) .
C63 C64 1.369(8) .
C64 C65 1.366(8) .
C65 C66 1.392(6) .
C71 C76 1.387(7) .
C71 C72 1.404(8) .
C71 C77 1.495(8) .
C72 C73 1.402(8) .
C73 C74 1.404(7) .
C73 C78 1.508(8) .
C74 C75 1.393(7) .
C75 C76 1.383(8) .
C75 C79 1.510(6) .
F101 C107 1.349(4) .
F102 C107 1.340(4) .
F103 C107 1.330(4) .
F104 C108 1.321(4) .
F105 C108 1.334(5) .
F106 C108 1.305(5) .
F111 C117 1.343(3) .
F112 C117 1.348(3) .
F113 C117 1.330(4) .
F114 C118 1.295(5) .
F115 C118 1.271(5) .
F116 C118 1.301(5) .
F121 C127 1.317(8) .
F122 C127 1.265(9) .
F123 C127 1.273(8) .
F124 C128 1.186(17) .
F125 C128 1.238(15) .
F126 C128 1.384(12) .
F12A C127 1.312(9) .
F12B C127 1.247(9) .
F12C C127 1.246(9) .
F12D C128 1.273(19) .
F12E C128 1.318(8) .
F12F C128 1.411(15) .
F12F C27S 1.851(18) 2_667
F131 C137 1.326(11) .
F132 C137 1.225(16) .
F133 C137 1.408(14) .
F134 C138 1.321(17) .
F135 C138 1.28(2) .
F136 C138 1.326(11) .
F13A C13G 1.209(15) .
F13B C13G 1.511(16) .
F13C C13G 1.174(18) .
F13D C13H 1.275(13) .
F13E C13H 1.31(2) .
F13F C13H 1.329(18) .
C101 C102 1.398(4) .
C101 C106 1.399(4) .
C101 B 1.640(4) .
C102 C103 1.392(4) .
C103 C104 1.388(4) .
C103 C107 1.492(4) .
C104 C105 1.393(4) .
C105 C106 1.395(4) .
C105 C108 1.493(4) .
C111 C112 1.395(4) .
C111 C116 1.397(4) .
C111 B 1.640(4) .
C112 C113 1.397(3) .
C113 C114 1.383(4) .
C113 C117 1.481(4) .
C114 C115 1.378(5) .
C115 C116 1.399(4) .
C115 C118 1.500(4) .
C121 C126 1.385(4) .
C121 C122 1.400(4) .
C121 B 1.646(4) .
C122 C123 1.393(4) .
C123 C124 1.380(5) .
C123 C127 1.492(5) .
C124 C125 1.394(5) .
C125 C126 1.397(4) .
C125 C128 1.484(6) .
C131 C136 1.396(4) .
C131 C13B 1.398(10) .
C131 C132 1.400(8) .
C131 B 1.638(4) .
C132 C133 1.400(11) .
C133 C134 1.382(10) .
C133 C137 1.493(10) .
C134 C135 1.398(9) .
C135 C136 1.416(7) .
C135 C138 1.510(11) .
C136 C13E 1.425(8) .
C13B C13C 1.366(13) .
C13C C13D 1.359(12) .
C13C C13G 1.486(13) .
C13D C13E 1.397(10) .
C13E C13H 1.528(12) .
C11S C12S 1.3900 .
C11S C16S 1.3900 .
C11S C17S 1.511(9) .
C12S C13S 1.3900 .
C13S C14S 1.3900 .
C13S C18S 1.518(9) .
C14S C15S 1.3900 .
C15S C16S 1.3900 .
C15S C19S 1.519(9) .
C21S C22S 1.3900 .
C21S C26S 1.3900 .
C21S C27S 1.507(6) .
C22S C23S 1.3900 .
C23S C24S 1.3900 .
C23S C28S 1.495(6) .
C24S C25S 1.3900 .
C25S C26S 1.3900 .
C25S C29S 1.509(6) .
C31S C32S 1.3900 .
C31S C36S 1.3900 .
C31S C37S 1.505(8) .
C32S C33S 1.3900 .
C33S C34S 1.3900 .
C33S C38S 1.510(8) .
C34S C35S 1.3900 .
C35S C36S 1.3900 .
C35S C39S 1.504(8) .

loop_
_geom_torsion_atom_site_label_1
_geom_torsion_atom_site_label_2
_geom_torsion_atom_site_label_3
_geom_torsion_atom_site_label_4
_geom_torsion
_geom_torsion_site_symmetry_1
_geom_torsion_site_symmetry_4
C2 N1 C1 N2 -0.3(3) . .
C4 N1 C1 N2 179.0(2) . .
C2 N1 C1 Ag -179.6(2) . .
C4 N1 C1 Ag -0.3(4) . .
C3 N2 C1 N1 0.3(3) . .
C5 N2 C1 N1 165.6(2) . .
C3 N2 C1 Ag 179.5(2) . .
C5 N2 C1 Ag -15.1(4) . .
C72 Ag C1 N1 25.2(10) . .
C71 Ag C1 N1 -77.3(4) . .
C73 Ag C1 N1 123.8(3) . .
C72 Ag C1 N2 -153.9(9) . .
C71 Ag C1 N2 103.6(4) . .
C73 Ag C1 N2 -55.4(4) . .
C1 N1 C2 C3 0.2(3) . .
C4 N1 C2 C3 -179.1(2) . .
N1 C2 C3 N2 0.0(3) . .
C1 N2 C3 C2 -0.1(4) . .
C5 N2 C3 C2 -165.0(3) . .
C1 N1 C4 C21 -175.9(2) . .
C2 N1 C4 C21 3.3(3) . .
C1 N1 C4 C31 67.3(3) . .
C2 N1 C4 C31 -113.4(3) . .
C1 N1 C4 C11 -54.8(3) . .
C2 N1 C4 C11 124.4(3) . .
C1 N2 C5 C41 62.7(4) . .
C3 N2 C5 C41 -134.1(3) . .
C1 N2 C5 C61 -61.4(3) . .
C3 N2 C5 C61 101.8(3) . .
C1 N2 C5 C51 178.1(3) . .
C3 N2 C5 C51 -18.7(4) . .
N1 C4 C11 C16 132.0(3) . .
C21 C4 C11 C16 -109.4(3) . .
C31 C4 C11 C16 11.7(4) . .
N1 C4 C11 C12 -47.3(3) . .
C21 C4 C11 C12 71.3(3) . .
C31 C4 C11 C12 -167.6(2) . .
C16 C11 C12 C13 0.5(5) . .
C4 C11 C12 C13 179.9(3) . .
C11 C12 C13 C14 0.2(5) . .
C12 C13 C14 C15 -0.5(6) . .
C13 C14 C15 C16 0.1(5) . .
C12 C11 C16 C15 -1.0(4) . .
C4 C11 C16 C15 179.7(3) . .
C14 C15 C16 C11 0.7(5) . .
N1 C4 C21 C26 110.3(3) . .
C31 C4 C21 C26 -130.9(2) . .
C11 C4 C21 C26 -6.4(3) . .
N1 C4 C21 C22 -71.3(3) . .
C31 C4 C21 C22 47.5(3) . .
C11 C4 C21 C22 172.0(2) . .
C26 C21 C22 C23 -1.2(4) . .
C4 C21 C22 C23 -179.7(2) . .
C21 C22 C23 C24 0.6(4) . .
C22 C23 C24 C25 0.6(4) . .
C23 C24 C25 C26 -1.1(4) . .
C22 C21 C26 C25 0.7(4) . .
C4 C21 C26 C25 179.1(2) . .
C24 C25 C26 C21 0.5(4) . .
N1 C4 C31 C32 -1.4(4) . .
C21 C4 C31 C32 -119.5(3) . .
C11 C4 C31 C32 116.2(3) . .
N1 C4 C31 C36 173.5(2) . .
C21 C4 C31 C36 55.5(3) . .
C11 C4 C31 C36 -68.8(3) . .
C36 C31 C32 C33 2.5(5) . .
C4 C31 C32 C33 177.4(3) . .
C31 C32 C33 C34 -0.9(6) . .
C32 C33 C34 C35 -0.5(6) . .
C33 C34 C35 C36 0.2(6) . .
C34 C35 C36 C31 1.5(5) . .
C32 C31 C36 C35 -2.8(4) . .
C4 C31 C36 C35 -178.1(3) . .
N2 C5 C41 C42 12.4(4) . .
C61 C5 C41 C42 129.6(3) . .
C51 C5 C41 C42 -104.1(4) . .
N2 C5 C41 C46 -175.8(3) . .
C61 C5 C41 C46 -58.6(4) . .
C51 C5 C41 C46 67.6(4) . .
C46 C41 C42 C43 2.5(6) . .
C5 C41 C42 C43 174.2(4) . .
C41 C42 C43 C44 0.3(7) . .
C42 C43 C44 C45 -1.6(8) . .
C43 C44 C45 C46 0.2(8) . .
C44 C45 C46 C41 2.7(7) . .
C42 C41 C46 C45 -4.0(6) . .
C5 C41 C46 C45 -176.1(4) . .
N2 C5 C51 C52 -63.9(4) . .
C41 C5 C51 C52 54.9(4) . .
C61 C5 C51 C52 -177.9(3) . .
N2 C5 C51 C56 119.2(3) . .
C41 C5 C51 C56 -122.0(3) . .
C61 C5 C51 C56 5.2(5) . .
C56 C51 C52 C53 -1.8(6) . .
C5 C51 C52 C53 -178.8(4) . .
C51 C52 C53 C54 0.1(7) . .
C52 C53 C54 C55 1.1(7) . .
C53 C54 C55 C56 -0.6(7) . .
C52 C51 C56 C55 2.2(6) . .
C5 C51 C56 C55 179.1(3) . .
C54 C55 C56 C51 -1.1(7) . .
N2 C5 C61 C62 117.3(3) . .
C41 C5 C61 C62 -4.0(5) . .
C51 C5 C61 C62 -126.2(4) . .
N2 C5 C61 C66 -56.2(3) . .
C41 C5 C61 C66 -177.5(3) . .
C51 C5 C61 C66 60.3(4) . .
C66 C61 C62 C63 -1.9(6) . .
C5 C61 C62 C63 -175.4(4) . .
C61 C62 C63 C64 0.9(8) . .
C62 C63 C64 C65 0.4(8) . .
C63 C64 C65 C66 -0.6(8) . .
C64 C65 C66 C61 -0.4(7) . .
C62 C61 C66 C65 1.6(6) . .
C5 C61 C66 C65 175.5(3) . .
C1 Ag C71 C76 -86.2(5) . .
C72 Ag C71 C76 114.9(5) . .
C73 Ag C71 C76 81.9(4) . .
C1 Ag C71 C72 158.9(3) . .
C73 Ag C71 C72 -33.0(3) . .
C1 Ag C71 C77 44.9(5) . .
C72 Ag C71 C77 -114.0(5) . .
C73 Ag C71 C77 -147.0(4) . .
C76 C71 C72 C73 1.4(6) . .
C77 C71 C72 C73 -174.7(4) . .
Ag C71 C72 C73 89.4(4) . .
C76 C71 C72 Ag -88.1(4) . .
C77 C71 C72 Ag 95.8(4) . .
C1 Ag C72 C73 117.5(8) . .
C71 Ag C72 C73 -121.5(4) . .
C1 Ag C72 C71 -121.0(8) . .
C73 Ag C72 C71 121.5(4) . .
C71 C72 C73 C74 -2.2(6) . .
Ag C72 C73 C74 86.2(4) . .
C71 C72 C73 C78 174.6(4) . .
Ag C72 C73 C78 -97.0(5) . .
C71 C72 C73 Ag -88.4(4) . .
C1 Ag C73 C72 -158.3(3) . .
C71 Ag C73 C72 33.5(3) . .
C1 Ag C73 C74 84.8(4) . .
C72 Ag C73 C74 -117.0(5) . .
C71 Ag C73 C74 -83.4(4) . .
C1 Ag C73 C78 -43.5(6) . .
C72 Ag C73 C78 114.7(6) . .
C71 Ag C73 C78 148.3(5) . .
C72 C73 C74 C75 1.7(7) . .
C78 C73 C74 C75 -175.1(5) . .
Ag C73 C74 C75 62.2(5) . .
C73 C74 C75 C76 -0.5(7) . .
C73 C74 C75 C79 178.6(5) . .
C74 C75 C76 C71 -0.4(7) . .
C79 C75 C76 C71 -179.4(5) . .
C72 C71 C76 C75 -0.1(6) . .
C77 C71 C76 C75 175.9(5) . .
Ag C71 C76 C75 -62.2(5) . .
C106 C101 C102 C103 2.7(4) . .
B C101 C102 C103 179.0(3) . .
C101 C102 C103 C104 -1.7(4) . .
C101 C102 C103 C107 179.3(3) . .
C102 C103 C104 C105 -0.5(4) . .
C107 C103 C104 C105 178.6(3) . .
C103 C104 C105 C106 1.4(4) . .
C103 C104 C105 C108 -180.0(3) . .
C104 C105 C106 C101 -0.4(4) . .
C108 C105 C106 C101 -178.9(3) . .
C102 C101 C106 C105 -1.7(4) . .
B C101 C106 C105 -178.2(3) . .
C104 C103 C107 F103 155.4(3) . .
C102 C103 C107 F103 -25.5(4) . .
C104 C103 C107 F102 33.9(4) . .
C102 C103 C107 F102 -147.0(3) . .
C104 C103 C107 F101 -84.7(4) . .
C102 C103 C107 F101 94.4(3) . .
C104 C105 C108 F106 -84.8(5) . .
C106 C105 C108 F106 93.8(5) . .
C104 C105 C108 F104 36.2(5) . .
C106 C105 C108 F104 -145.2(3) . .
C104 C105 C108 F105 153.4(3) . .
C106 C105 C108 F105 -28.0(4) . .
C116 C111 C112 C113 -0.5(4) . .
B C111 C112 C113 -174.1(2) . .
C111 C112 C113 C114 -0.2(4) . .
C111 C112 C113 C117 -179.3(2) . .
C112 C113 C114 C115 0.9(4) . .
C117 C113 C114 C115 180.0(2) . .
C113 C114 C115 C116 -0.7(4) . .
C113 C114 C115 C118 180.0(3) . .
C112 C111 C116 C115 0.6(4) . .
B C111 C116 C115 174.2(2) . .
C114 C115 C116 C111 0.0(4) . .
C118 C115 C116 C111 179.2(3) . .
C114 C113 C117 F113 -179.3(3) . .
C112 C113 C117 F113 -0.2(4) . .
C114 C113 C117 F111 -58.6(3) . .
C112 C113 C117 F111 120.5(3) . .
C114 C113 C117 F112 58.4(3) . .
C112 C113 C117 F112 -122.5(3) . .
C114 C115 C118 F115 97.1(5) . .
C116 C115 C118 F115 -82.1(5) . .
C114 C115 C118 F114 -141.5(4) . .
C116 C115 C118 F114 39.2(5) . .
C114 C115 C118 F116 -23.2(5) . .
C116 C115 C118 F116 157.6(4) . .
C126 C121 C122 C123 3.0(4) . .
B C121 C122 C123 176.5(2) . .
C121 C122 C123 C124 -3.0(4) . .
C121 C122 C123 C127 176.9(3) . .
C122 C123 C124 C125 0.7(4) . .
C127 C123 C124 C125 -179.3(3) . .
C123 C124 C125 C126 1.5(5) . .
C123 C124 C125 C128 -178.4(4) . .
C122 C121 C126 C125 -0.7(4) . .
B C121 C126 C125 -174.2(3) . .
C124 C125 C126 C121 -1.5(5) . .
C128 C125 C126 C121 178.4(4) . .
C124 C123 C127 F12C -153.5(10) . .
C122 C123 C127 F12C 26.5(10) . .
C124 C123 C127 F12B -26.6(15) . .
C122 C123 C127 F12B 153.4(15) . .
C124 C123 C127 F122 173.7(10) . .
C122 C123 C127 F122 -6.3(10) . .
C124 C123 C127 F123 44.1(12) . .
C122 C123 C127 F123 -135.8(12) . .
C124 C123 C127 F12A 91.9(10) . .
C122 C123 C127 F12A -88.1(10) . .
C124 C123 C127 F121 -71.3(8) . .
C122 C123 C127 F121 108.8(8) . .
C27S F12F C128 F12D -90(3) 2_667 .
C27S F12F C128 F12E 151(2) 2_667 .
C27S F12F C128 C125 33(3) 2_667 .
C124 C125 C128 F124 88.0(17) . .
C126 C125 C128 F124 -91.8(17) . .
C124 C125 C128 F125 -147.3(13) . .
C126 C125 C128 F125 32.9(14) . .
C124 C125 C128 F12D -116.8(14) . .
C126 C125 C128 F12D 63.3(15) . .
C124 C125 C128 F12E 15.3(10) . .
C126 C125 C128 F12E -164.6(8) . .
C124 C125 C128 F126 -34.3(12) . .
C126 C125 C128 F126 145.9(10) . .
C124 C125 C128 F12F 122.6(10) . .
C126 C125 C128 F12F -57.3(11) . .
C136 C131 C132 C133 1.3(9) . .
B C131 C132 C133 -170.4(6) . .
C131 C132 C133 C134 3.9(11) . .
C131 C132 C133 C137 -178.2(6) . .
C132 C133 C134 C135 0.1(11) . .
C137 C133 C134 C135 -177.8(7) . .
C133 C134 C135 C136 -9.7(11) . .
C133 C134 C135 C138 177.5(7) . .
C132 C131 C136 C135 -10.0(7) . .
B C131 C136 C135 161.2(4) . .
C13B C131 C136 C13E 13.2(8) . .
B C131 C136 C13E -172.7(5) . .
C134 C135 C136 C131 14.6(9) . .
C138 C135 C136 C131 -172.6(6) . .
C134 C133 C137 F132 66.7(15) . .
C132 C133 C137 F132 -111.2(15) . .
C134 C133 C137 F131 -150.0(7) . .
C132 C133 C137 F131 32.1(11) . .
C134 C133 C137 F133 -41.3(10) . .
C132 C133 C137 F133 140.9(9) . .
C134 C135 C138 F135 49.6(16) . .
C136 C135 C138 F135 -123.6(14) . .
C134 C135 C138 F134 167.0(9) . .
C136 C135 C138 F134 -6.2(12) . .
C134 C135 C138 F136 -70.7(11) . .
C136 C135 C138 F136 116.1(10) . .
C136 C131 C13B C13C -1.9(11) . .
B C131 C13B C13C -175.6(7) . .
C131 C13B C13C C13D -3.8(14) . .
C131 C13B C13C C13G 176.4(8) . .
C13B C13C C13D C13E -0.9(12) . .
C13G C13C C13D C13E 178.9(8) . .
C13C C13D C13E C136 10.3(11) . .
C13C C13D C13E C13H -175.7(8) . .
C131 C136 C13E C13D -17.8(10) . .
C131 C136 C13E C13H 168.3(7) . .
C13D C13C C13G F13C -5(2) . .
C13B C13C C13G F13C 175.2(17) . .
C13D C13C C13G F13A -145.9(13) . .
C13B C13C C13G F13A 33.8(16) . .
C13D C13C C13G F13B 117.7(11) . .
C13B C13C C13G F13B -62.6(13) . .
C13D C13E C13H F13D 131.3(11) . .
C136 C13E C13H F13D -55.2(14) . .
C13D C13E C13H F13E 2.7(14) . .
C136 C13E C13H F13E 176.2(10) . .
C13D C13E C13H F13F -112.1(11) . .
C136 C13E C13H F13F 61.4(13) . .
C136 C131 B C111 28.7(4) . .
C13B C131 B C111 -158.3(6) . .
C132 C131 B C111 -159.8(4) . .
C136 C131 B C101 -91.7(4) . .
C13B C131 B C101 81.3(6) . .
C132 C131 B C101 79.8(4) . .
C136 C131 B C121 144.6(3) . .
C13B C131 B C121 -42.4(6) . .
C132 C131 B C121 -43.9(5) . .
C112 C111 B C131 -143.2(2) . .
C116 C111 B C131 43.6(3) . .
C112 C111 B C101 -27.1(3) . .
C116 C111 B C101 159.7(2) . .
C112 C111 B C121 95.4(3) . .
C116 C111 B C121 -77.8(3) . .
C102 C101 B C131 -103.4(3) . .
C106 C101 B C131 72.8(3) . .
C102 C101 B C111 135.0(3) . .
C106 C101 B C111 -48.7(3) . .
C102 C101 B C121 19.2(4) . .
C106 C101 B C121 -164.6(2) . .
C126 C121 B C131 -29.9(3) . .
C122 C121 B C131 157.0(2) . .
C126 C121 B C111 91.8(3) . .
C122 C121 B C111 -81.3(3) . .
C126 C121 B C101 -147.7(2) . .
C122 C121 B C101 39.2(3) . .
C16S C11S C12S C13S 0.0 . .
C17S C11S C12S C13S 171.7(14) . .
C11S C12S C13S C14S 0.0 . .
C11S C12S C13S C18S -175.1(15) . .
C12S C13S C14S C15S 0.0 . .
C18S C13S C14S C15S 175.8(13) . .
C13S C14S C15S C16S 0.0 . .
C13S C14S C15S C19S 179.5(14) . .
C14S C15S C16S C11S 0.0 . .
C19S C15S C16S C11S -179.6(13) . .
C12S C11S C16S C15S 0.0 . .
C17S C11S C16S C15S -171.4(14) . .
C26S C21S C22S C23S 0.0 . .
C27S C21S C22S C23S 180.0 . .
C21S C22S C23S C24S 0.0 . .
C21S C22S C23S C28S 180.0 . .
C22S C23S C24S C25S 0.0 . .
C28S C23S C24S C25S 180.0 . .
C23S C24S C25S C26S 0.0 . .
C23S C24S C25S C29S 180.0 . .
C24S C25S C26S C21S 0.0 . .
C29S C25S C26S C21S 180.0 . .
C22S C21S C26S C25S 0.0 . .
C27S C21S C26S C25S 180.0 . .
C22S C21S C27S F12F 91.6(9) . 2_667
C26S C21S C27S F12F -88.4(9) . 2_667
C36S C31S C32S C33S 0.0 . .
C37S C31S C32S C33S -179.2(8) . .
C31S C32S C33S C34S 0.0 . .
C31S C32S C33S C38S 178.9(8) . .
C32S C33S C34S C35S 0.0 . .
C38S C33S C34S C35S -179.0(7) . .
C33S C34S C35S C36S 0.0 . .
C33S C34S C35S C39S -177.0(7) . .
C34S C35S C36S C31S 0.0 . .
C39S C35S C36S C31S 176.7(8) . .
C32S C31S C36S C35S 0.0 . .
C37S C31S C36S C35S 179.1(9) . .
